data_4304763
loop_
_publ_author_name
'Michael T. Mock'
'Codrina V. Popescu'
'Glenn P. A. Yap'
'William G. Dougherty'
'Charles G. Riordan'

_publ_section_title
;
Monovalent Iron in a Sulfur-Rich Environment
;
_journal_name_full 'Inorganic Chemistry'
_journal_page_first 1889
_journal_page_last 1891
_journal_paper_doi 10.1021/ic7023378
_journal_volume 47
_journal_year 2008
_chemical_formula_sum 'C35 H47 B Fe S3'
_chemical_formula_weight 630.57
_chemical_name_systematic
; 
 ? 
;
_space_group_IT_number 2
_symmetry_cell_setting triclinic
_symmetry_space_group_name_Hall '-P 1'
_symmetry_space_group_name_H-M 'P -1'
_atom_sites_solution_hydrogens geom
_atom_sites_solution_primary direct
_atom_sites_solution_secondary difmap
_audit_creation_method SHELXL-97
_cell_angle_alpha 78.533(6)
_cell_angle_beta 75.747(6)
_cell_angle_gamma 65.471(6)
_cell_formula_units_Z 2
_cell_length_a 10.268(4)
_cell_length_b 10.576(5)
_cell_length_c 17.652(7)
_cell_measurement_reflns_used 968
_cell_measurement_temperature 120(2)
_cell_measurement_theta_max 27.80
_cell_measurement_theta_min 2.41
_cell_volume 1680.1(12)
_computing_cell_refinement 'SAINT (Bruker, 2002)'
_computing_data_collection 'SMART (Bruker, 2002)'
_computing_data_reduction SAINT
_computing_molecular_graphics 'SHELXTL (Sheldrick, 2001)'
_computing_publication_material SHELXTL
_computing_structure_refinement 'SHELXL-97 (Sheldrick, 1997)'
_computing_structure_solution 'SHELXS-97 (Sheldrick, 1990)'
_diffrn_ambient_temperature 120(2)
_diffrn_detector_area_resol_mean 836.6
_diffrn_measured_fraction_theta_full 0.997
_diffrn_measured_fraction_theta_max 0.905
_diffrn_measurement_device_type 'Bruker AXS APEX diffractometer'
_diffrn_measurement_method \w
_diffrn_radiation_monochromator graphite
_diffrn_radiation_source 'fine-focus sealed tube'
_diffrn_radiation_type MoK\a
_diffrn_radiation_wavelength 0.71073
_diffrn_reflns_av_R_equivalents 0.0441
_diffrn_reflns_av_sigmaI/netI 0.0531
_diffrn_reflns_limit_h_max 13
_diffrn_reflns_limit_h_min -13
_diffrn_reflns_limit_k_max 14
_diffrn_reflns_limit_k_min -13
_diffrn_reflns_limit_l_max 22
_diffrn_reflns_limit_l_min -23
_diffrn_reflns_number 18710
_diffrn_reflns_theta_full 25.00
_diffrn_reflns_theta_max 28.29
_diffrn_reflns_theta_min 2.13
_diffrn_standards_decay_% 1
_diffrn_standards_interval_count 0
_diffrn_standards_interval_time 0
_diffrn_standards_number 0
_exptl_absorpt_coefficient_mu 0.658
_exptl_absorpt_correction_T_max 0.9679
_exptl_absorpt_correction_T_min 0.8373
_exptl_absorpt_correction_type multi-scan
_exptl_absorpt_process_details 'SADABS (Sheldrick, 2003)'
_exptl_crystal_colour orange/brown
_exptl_crystal_density_diffrn 1.246
_exptl_crystal_density_method 'not measured'
_exptl_crystal_description plate
_exptl_crystal_F_000 672
_exptl_crystal_size_max 0.28
_exptl_crystal_size_mid 0.08
_exptl_crystal_size_min 0.05
_refine_diff_density_max 0.985
_refine_diff_density_min -0.926
_refine_diff_density_rms 0.103
_refine_ls_extinction_method none
_refine_ls_goodness_of_fit_ref 1.052
_refine_ls_hydrogen_treatment constr
_refine_ls_matrix_type full
_refine_ls_number_parameters 370
_refine_ls_number_reflns 7537
_refine_ls_number_restraints 0
_refine_ls_restrained_S_all 1.052
_refine_ls_R_factor_all 0.0640
_refine_ls_R_factor_gt 0.0511
_refine_ls_shift/su_max 0.000
_refine_ls_shift/su_mean 0.000
_refine_ls_structure_factor_coef Fsqd
_refine_ls_weighting_details 'calc w=1/[\s^2^(Fo^2^)+(0.0829P)^2^+0.7173P] where P=(Fo^2^+2Fc^2^)/3'
_refine_ls_weighting_scheme calc
_refine_ls_wR_factor_gt 0.1362
_refine_ls_wR_factor_ref 0.1463
_reflns_number_gt 6205
_reflns_number_total 7537
_reflns_threshold_expression >2sigma(I)
_cod_data_source_file ic7023378-file001_6.cif
_cod_data_source_block char147
_cod_depositor_comments
;
The following automatic conversions were performed:
'_symmetry_cell_setting' value 'Triclinic' changed to 'triclinic'
according to '/home/saulius/struct/CIF-dictionaries/cif_core.dic'
dictionary named 'cif_core.dic' version 2.4.1 from 2010-06-29.

Automatic conversion script
Id: cif_fix_enum 1527 2010-12-29 10:47:43Z saulius 
;
_cod_original_cell_volume 1680.2(12)
_cod_database_code 4304763

loop_
_symmetry_equiv_pos_as_xyz
'x, y, z'
'-x, -y, -z'

loop_
_atom_site_label
_atom_site_type_symbol
_atom_site_fract_x
_atom_site_fract_y
_atom_site_fract_z
_atom_site_U_iso_or_equiv
_atom_site_adp_type
_atom_site_occupancy
_atom_site_symmetry_multiplicity
_atom_site_calc_flag
_atom_site_refinement_flags
_atom_site_disorder_assembly
_atom_site_disorder_group
Fe Fe 0.48263(4) 0.38126(4) 0.25718(2) 0.01891(11) Uani 1 1 d . . .
B B 0.7609(3) 0.0859(3) 0.32408(17) 0.0194(5) Uani 1 1 d . . .
S1 S 0.59285(7) 0.37460(6) 0.36415(4) 0.01907(15) Uani 1 1 d . . .
S2 S 0.45392(7) 0.16505(6) 0.30573(4) 0.01915(15) Uani 1 1 d . . .
S3 S 0.72457(7) 0.27066(6) 0.17630(4) 0.01967(15) Uani 1 1 d . . .
C1 C 0.9050(3) -0.1881(3) 0.33340(16) 0.0228(5) Uani 1 1 d . . .
H1A H 0.8397 -0.1890 0.3038 0.027 Uiso 1 1 calc R . .
C2 C 1.0127(3) -0.3133(3) 0.35498(16) 0.0249(5) Uani 1 1 d . . .
H2A H 1.0206 -0.3977 0.3396 0.030 Uiso 1 1 calc R . .
C3 C 1.1091(3) -0.3166(3) 0.39888(17) 0.0264(6) Uani 1 1 d . . .
H3A H 1.1820 -0.4027 0.4146 0.032 Uiso 1 1 calc R . .
C4 C 1.0972(3) -0.1924(3) 0.41933(17) 0.0265(6) Uani 1 1 d . . .
H4A H 1.1635 -0.1928 0.4487 0.032 Uiso 1 1 calc R . .
C5 C 0.9894(3) -0.0668(3) 0.39734(15) 0.0213(5) Uani 1 1 d . . .
H5A H 0.9838 0.0170 0.4124 0.026 Uiso 1 1 calc R . .
C6 C 0.8882(3) -0.0589(3) 0.35367(15) 0.0189(5) Uani 1 1 d . . .
C7 C 0.7604(3) 0.2179(3) 0.36078(17) 0.0244(5) Uani 1 1 d . . .
H7A H 0.8416 0.2437 0.3292 0.029 Uiso 1 1 calc R . .
H7B H 0.7803 0.1855 0.4149 0.029 Uiso 1 1 calc R . .
C8 C 0.6499(3) 0.5218(3) 0.35899(15) 0.0203(5) Uani 1 1 d . . .
C9 C 0.7260(3) 0.4953(3) 0.42809(16) 0.0255(6) Uani 1 1 d . . .
H9A H 0.7555 0.5728 0.4269 0.038 Uiso 1 1 calc R . .
H9B H 0.8122 0.4078 0.4243 0.038 Uiso 1 1 calc R . .
H9C H 0.6590 0.4884 0.4775 0.038 Uiso 1 1 calc R . .
C10 C 0.5091(3) 0.6524(3) 0.36750(18) 0.0278(6) Uani 1 1 d . . .
H10A H 0.5325 0.7346 0.3636 0.042 Uiso 1 1 calc R . .
H10B H 0.4482 0.6423 0.4188 0.042 Uiso 1 1 calc R . .
H10C H 0.4564 0.6638 0.3256 0.042 Uiso 1 1 calc R . .
C11 C 0.7494(3) 0.5360(3) 0.28129(16) 0.0280(6) Uani 1 1 d . . .
H11A H 0.7757 0.6159 0.2792 0.042 Uiso 1 1 calc R . .
H11B H 0.6989 0.5508 0.2379 0.042 Uiso 1 1 calc R . .
H11C H 0.8378 0.4505 0.2766 0.042 Uiso 1 1 calc R . .
C12 C 0.6061(3) 0.0629(3) 0.35729(17) 0.0243(5) Uani 1 1 d . . .
H12A H 0.5965 -0.0016 0.4020 0.029 Uiso 1 1 calc R . .
C13 C 0.2923(3) 0.1747(3) 0.38454(16) 0.0214(5) Uani 1 1 d . . .
C14 C 0.3066(3) 0.0252(3) 0.41651(17) 0.0265(6) Uani 1 1 d . . .
H14A H 0.2207 0.0272 0.4565 0.040 Uiso 1 1 calc R . .
H14B H 0.3942 -0.0227 0.4401 0.040 Uiso 1 1 calc R . .
H14C H 0.3141 -0.0249 0.3735 0.040 Uiso 1 1 calc R . .
C15 C 0.1590(3) 0.2477(3) 0.34595(19) 0.0316(6) Uani 1 1 d . . .
H15A H 0.0710 0.2582 0.3859 0.047 Uiso 1 1 calc R . .
H15B H 0.1646 0.1919 0.3062 0.047 Uiso 1 1 calc R . .
H15C H 0.1554 0.3402 0.3208 0.047 Uiso 1 1 calc R . .
C16 C 0.2804(3) 0.2558(3) 0.44968(17) 0.0311(6) Uani 1 1 d . . .
H16A H 0.1950 0.2583 0.4902 0.047 Uiso 1 1 calc R . .
H16B H 0.2702 0.3515 0.4278 0.047 Uiso 1 1 calc R . .
H16C H 0.3684 0.2100 0.4730 0.047 Uiso 1 1 calc R . .
C17 C 0.8058(3) 0.0982(3) 0.22734(16) 0.0248(5) Uani 1 1 d . . .
H17A H 0.7780 0.0326 0.2083 0.030 Uiso 1 1 calc R . .
H17B H 0.9130 0.0671 0.2128 0.030 Uiso 1 1 calc R . .
C18 C 0.7236(3) 0.2381(3) 0.07733(16) 0.0254(6) Uani 1 1 d . . .
C19 C 0.8787(4) 0.1551(3) 0.03946(18) 0.0394(8) Uani 1 1 d . . .
H19A H 0.8803 0.1411 -0.0141 0.059 Uiso 1 1 calc R . .
H19B H 0.9158 0.0640 0.0705 0.059 Uiso 1 1 calc R . .
H19C H 0.9401 0.2064 0.0375 0.059 Uiso 1 1 calc R . .
C20 C 0.6663(3) 0.3817(3) 0.03115(17) 0.0346(7) Uani 1 1 d . . .
H20A H 0.6576 0.3711 -0.0211 0.052 Uiso 1 1 calc R . .
H20B H 0.7340 0.4279 0.0256 0.052 Uiso 1 1 calc R . .
H20C H 0.5705 0.4384 0.0592 0.052 Uiso 1 1 calc R . .
C21 C 0.6229(5) 0.1636(4) 0.0822(2) 0.0513(10) Uani 1 1 d . . .
H21A H 0.6236 0.1479 0.0292 0.077 Uiso 1 1 calc R . .
H21B H 0.5238 0.2212 0.1059 0.077 Uiso 1 1 calc R . .
H21C H 0.6565 0.0735 0.1145 0.077 Uiso 1 1 calc R . .
C22 C 0.0839(3) 0.6122(3) 0.15421(17) 0.0285(6) Uani 1 1 d . . .
H22A H 0.0796 0.6969 0.1673 0.034 Uiso 1 1 calc R . .
C23 C -0.0253(3) 0.6141(4) 0.11962(18) 0.0353(7) Uani 1 1 d . . .
H23A H -0.1032 0.6997 0.1087 0.042 Uiso 1 1 calc R . .
C24 C -0.0194(4) 0.4900(4) 0.10122(18) 0.0404(8) Uani 1 1 d . . .
H24A H -0.0938 0.4908 0.0778 0.048 Uiso 1 1 calc R . .
C25 C 0.0925(4) 0.3669(4) 0.1166(2) 0.0412(8) Uani 1 1 d . . .
H25A H 0.0960 0.2827 0.1032 0.049 Uiso 1 1 calc R . .
C26 C 0.2012(3) 0.3635(3) 0.15149(18) 0.0331(6) Uani 1 1 d . . .
H26A H 0.2772 0.2766 0.1630 0.040 Uiso 1 1 calc R . .
C27 C 0.1999(3) 0.4863(3) 0.16989(15) 0.0239(5) Uani 1 1 d . . .
C28 C 0.3176(3) 0.4878(3) 0.20186(15) 0.0210(5) Uani 1 1 d . . .
C29 C 0.3852(3) 0.5656(3) 0.20235(15) 0.0211(5) Uani 1 1 d . . .
C30 C 0.3909(3) 0.7038(3) 0.17624(16) 0.0231(5) Uani 1 1 d . . .
C31 C 0.5149(3) 0.7181(3) 0.12794(17) 0.0270(6) Uani 1 1 d . . .
H31A H 0.5986 0.6373 0.1135 0.032 Uiso 1 1 calc R . .
C32 C 0.5159(4) 0.8507(3) 0.10075(19) 0.0338(7) Uani 1 1 d . . .
H32A H 0.6002 0.8599 0.0673 0.041 Uiso 1 1 calc R . .
C33 C 0.3958(4) 0.9685(3) 0.1219(2) 0.0371(7) Uani 1 1 d . . .
H33A H 0.3964 1.0587 0.1022 0.045 Uiso 1 1 calc R . .
C34 C 0.2739(4) 0.9550(3) 0.1721(2) 0.0371(7) Uani 1 1 d . . .
H34A H 0.1922 1.0362 0.1881 0.044 Uiso 1 1 calc R . .
C35 C 0.2704(3) 0.8232(3) 0.19920(18) 0.0289(6) Uani 1 1 d . . .
H35A H 0.1863 0.8146 0.2332 0.035 Uiso 1 1 calc R . .

loop_
_atom_site_aniso_label
_atom_site_aniso_U_11
_atom_site_aniso_U_22
_atom_site_aniso_U_33
_atom_site_aniso_U_23
_atom_site_aniso_U_13
_atom_site_aniso_U_12
Fe 0.0198(2) 0.01595(19) 0.0249(2) -0.00236(14) -0.00718(15) -0.00900(14)
B 0.0179(13) 0.0166(13) 0.0270(14) -0.0039(11) -0.0080(11) -0.0071(10)
S1 0.0206(3) 0.0159(3) 0.0250(3) -0.0048(2) -0.0056(2) -0.0093(2)
S2 0.0183(3) 0.0172(3) 0.0257(3) -0.0042(2) -0.0043(2) -0.0095(2)
S3 0.0208(3) 0.0194(3) 0.0218(3) -0.0034(2) -0.0050(2) -0.0096(2)
C1 0.0238(13) 0.0221(13) 0.0273(13) -0.0044(10) -0.0069(10) -0.0115(10)
C2 0.0285(14) 0.0177(12) 0.0305(14) -0.0060(10) -0.0031(11) -0.0105(11)
C3 0.0247(13) 0.0185(12) 0.0321(14) 0.0008(11) -0.0064(11) -0.0056(10)
C4 0.0238(13) 0.0261(14) 0.0335(14) -0.0019(11) -0.0114(11) -0.0106(11)
C5 0.0226(12) 0.0185(12) 0.0273(13) -0.0049(10) -0.0055(10) -0.0108(10)
C6 0.0187(12) 0.0162(11) 0.0222(12) -0.0021(9) -0.0037(10) -0.0070(9)
C7 0.0216(13) 0.0170(12) 0.0364(15) -0.0057(11) -0.0107(11) -0.0050(10)
C8 0.0232(12) 0.0143(11) 0.0282(13) -0.0051(10) -0.0048(10) -0.0105(10)
C9 0.0286(14) 0.0242(13) 0.0309(14) -0.0090(11) -0.0090(11) -0.0127(11)
C10 0.0289(14) 0.0181(13) 0.0388(15) -0.0072(11) -0.0082(12) -0.0084(11)
C11 0.0332(15) 0.0288(14) 0.0291(14) -0.0052(11) -0.0028(12) -0.0195(12)
C12 0.0209(12) 0.0191(12) 0.0347(14) 0.0051(10) -0.0095(11) -0.0106(10)
C13 0.0192(12) 0.0182(12) 0.0299(13) -0.0043(10) -0.0017(10) -0.0112(10)
C14 0.0258(13) 0.0205(13) 0.0348(15) -0.0030(11) -0.0007(11) -0.0133(11)
C15 0.0211(13) 0.0278(15) 0.0439(17) -0.0011(13) -0.0056(12) -0.0091(11)
C16 0.0326(15) 0.0319(15) 0.0330(15) -0.0141(12) 0.0040(12) -0.0174(13)
C17 0.0245(13) 0.0191(13) 0.0288(14) -0.0023(10) -0.0073(11) -0.0053(10)
C18 0.0310(14) 0.0260(14) 0.0235(13) -0.0057(11) -0.0071(11) -0.0128(11)
C19 0.0409(18) 0.0356(17) 0.0291(15) -0.0116(13) -0.0033(13) -0.0005(14)
C20 0.0337(16) 0.0368(17) 0.0256(14) -0.0036(12) -0.0104(12) -0.0031(13)
C21 0.075(3) 0.070(3) 0.0398(18) -0.0127(17) -0.0118(18) -0.054(2)
C22 0.0256(14) 0.0335(15) 0.0290(14) -0.0013(12) -0.0064(11) -0.0139(12)
C23 0.0236(14) 0.0513(19) 0.0311(15) 0.0024(13) -0.0081(12) -0.0160(14)
C24 0.0346(17) 0.070(2) 0.0312(16) -0.0016(15) -0.0106(13) -0.0335(17)
C25 0.048(2) 0.053(2) 0.0414(18) -0.0098(15) -0.0117(15) -0.0338(17)
C26 0.0364(16) 0.0341(16) 0.0368(16) -0.0030(13) -0.0120(13) -0.0189(13)
C27 0.0243(13) 0.0282(14) 0.0237(13) 0.0000(11) -0.0062(11) -0.0147(11)
C28 0.0211(12) 0.0186(12) 0.0251(12) -0.0018(10) -0.0062(10) -0.0088(10)
C29 0.0219(12) 0.0172(12) 0.0242(12) -0.0005(10) -0.0065(10) -0.0071(10)
C30 0.0269(13) 0.0203(13) 0.0277(13) -0.0012(10) -0.0103(11) -0.0123(11)
C31 0.0296(14) 0.0263(14) 0.0304(14) -0.0033(11) -0.0077(12) -0.0144(12)
C32 0.0397(17) 0.0338(16) 0.0374(16) -0.0001(13) -0.0079(13) -0.0248(14)
C33 0.0500(19) 0.0230(14) 0.0487(18) 0.0000(13) -0.0129(15) -0.0238(14)
C34 0.0404(17) 0.0204(14) 0.0531(19) -0.0050(13) -0.0117(15) -0.0122(13)
C35 0.0284(14) 0.0233(14) 0.0376(16) -0.0068(12) -0.0035(12) -0.0124(11)

loop_
_atom_type_symbol
_atom_type_description
_atom_type_scat_dispersion_real
_atom_type_scat_dispersion_imag
_atom_type_scat_source
C C 0.0033 0.0016 'International Tables Vol C Tables 4.2.6.8 and 6.1.1.4'
H H 0.0000 0.0000 'International Tables Vol C Tables 4.2.6.8 and 6.1.1.4'
B B 0.0013 0.0007 'International Tables Vol C Tables 4.2.6.8 and 6.1.1.4'
S S 0.1246 0.1234 'International Tables Vol C Tables 4.2.6.8 and 6.1.1.4'
Fe Fe 0.3463 0.8444 'International Tables Vol C Tables 4.2.6.8 and 6.1.1.4'

loop_
_geom_angle_atom_site_label_1
_geom_angle_atom_site_label_2
_geom_angle_atom_site_label_3
_geom_angle
_geom_angle_site_symmetry_1
_geom_angle_site_symmetry_3
_geom_angle_publ_flag
C29 Fe C28 37.99(10) . . ?
C29 Fe S2 141.18(8) . . ?
C28 Fe S2 103.42(8) . . ?
C29 Fe S1 117.01(8) . . ?
C28 Fe S1 145.04(8) . . ?
S2 Fe S1 93.88(3) . . ?
C29 Fe S3 107.52(8) . . ?
C28 Fe S3 117.46(8) . . ?
S2 Fe S3 94.07(3) . . ?
S1 Fe S3 90.84(4) . . ?
C6 B C7 109.2(2) . . ?
C6 B C12 105.9(2) . . ?
C7 B C12 111.4(2) . . ?
C6 B C17 104.3(2) . . ?
C7 B C17 112.5(2) . . ?
C12 B C17 113.0(2) . . ?
C7 S1 C8 105.28(12) . . ?
C7 S1 Fe 107.01(9) . . ?
C8 S1 Fe 115.58(9) . . ?
C12 S2 C13 102.59(13) . . ?
C12 S2 Fe 104.63(9) . . ?
C13 S2 Fe 115.88(8) . . ?
C17 S3 C18 104.79(13) . . ?
C17 S3 Fe 105.55(9) . . ?
C18 S3 Fe 115.46(10) . . ?
C2 C1 C6 122.6(2) . . ?
C1 C2 C3 120.5(2) . . ?
C4 C3 C2 118.7(2) . . ?
C3 C4 C5 120.6(2) . . ?
C4 C5 C6 122.5(2) . . ?
C5 C6 C1 115.0(2) . . ?
C5 C6 B 125.0(2) . . ?
C1 C6 B 119.9(2) . . ?
B C7 S1 115.91(18) . . ?
C11 C8 C9 111.1(2) . . ?
C11 C8 C10 110.9(2) . . ?
C9 C8 C10 109.9(2) . . ?
C11 C8 S1 110.91(17) . . ?
C9 C8 S1 108.26(18) . . ?
C10 C8 S1 105.65(17) . . ?
B C12 S2 118.29(18) . . ?
C16 C13 C15 109.9(2) . . ?
C16 C13 C14 111.0(2) . . ?
C15 C13 C14 109.5(2) . . ?
C16 C13 S2 111.58(18) . . ?
C15 C13 S2 106.86(19) . . ?
C14 C13 S2 107.77(18) . . ?
B C17 S3 115.82(18) . . ?
C19 C18 C21 111.9(3) . . ?
C19 C18 C20 110.0(2) . . ?
C21 C18 C20 109.4(3) . . ?
C19 C18 S3 108.7(2) . . ?
C21 C18 S3 110.8(2) . . ?
C20 C18 S3 105.85(19) . . ?
C23 C22 C27 120.6(3) . . ?
C24 C23 C22 119.6(3) . . ?
C25 C24 C23 120.4(3) . . ?
C24 C25 C26 120.6(3) . . ?
C25 C26 C27 120.6(3) . . ?
C26 C27 C22 118.3(3) . . ?
C26 C27 C28 122.0(3) . . ?
C22 C27 C28 119.7(2) . . ?
C29 C28 C27 141.6(3) . . ?
C29 C28 Fe 70.55(16) . . ?
C27 C28 Fe 147.5(2) . . ?
C28 C29 C30 144.7(3) . . ?
C28 C29 Fe 71.45(17) . . ?
C30 C29 Fe 143.8(2) . . ?
C31 C30 C35 119.4(3) . . ?
C31 C30 C29 120.8(2) . . ?
C35 C30 C29 119.8(2) . . ?
C30 C31 C32 120.0(3) . . ?
C33 C32 C31 120.5(3) . . ?
C32 C33 C34 119.8(3) . . ?
C33 C34 C35 120.4(3) . . ?
C34 C35 C30 119.8(3) . . ?

loop_
_geom_bond_atom_site_label_1
_geom_bond_atom_site_label_2
_geom_bond_distance
_geom_bond_site_symmetry_2
_geom_bond_publ_flag
Fe C29 1.961(3) . ?
Fe C28 1.971(3) . ?
Fe S2 2.3888(11) . ?
Fe S1 2.4050(10) . ?
Fe S3 2.4664(11) . ?
B C6 1.638(4) . ?
B C7 1.650(4) . ?
B C12 1.653(4) . ?
B C17 1.649(4) . ?
S1 C7 1.826(3) . ?
S1 C8 1.857(3) . ?
S2 C12 1.829(3) . ?
S2 C13 1.865(3) . ?
S3 C17 1.813(3) . ?
S3 C18 1.850(3) . ?
C1 C2 1.383(4) . ?
C1 C6 1.412(4) . ?
C2 C3 1.386(4) . ?
C3 C4 1.380(4) . ?
C4 C5 1.388(4) . ?
C5 C6 1.407(4) . ?
C8 C11 1.517(4) . ?
C8 C9 1.526(4) . ?
C8 C10 1.529(4) . ?
C13 C16 1.520(4) . ?
C13 C15 1.519(4) . ?
C13 C14 1.528(4) . ?
C18 C19 1.517(4) . ?
C18 C21 1.518(4) . ?
C18 C20 1.522(4) . ?
C22 C23 1.394(4) . ?
C22 C27 1.403(4) . ?
C23 C24 1.388(5) . ?
C24 C25 1.363(5) . ?
C25 C26 1.387(4) . ?
C26 C27 1.395(4) . ?
C27 C28 1.461(4) . ?
C28 C29 1.280(4) . ?
C29 C30 1.464(4) . ?
C30 C31 1.394(4) . ?
C30 C35 1.396(4) . ?
C31 C32 1.393(4) . ?
C32 C33 1.377(5) . ?
C33 C34 1.387(5) . ?
C34 C35 1.393(4) . ?

loop_
_geom_torsion_atom_site_label_1
_geom_torsion_atom_site_label_2
_geom_torsion_atom_site_label_3
_geom_torsion_atom_site_label_4
_geom_torsion
_geom_torsion_site_symmetry_1
_geom_torsion_site_symmetry_2
_geom_torsion_site_symmetry_3
_geom_torsion_site_symmetry_4
_geom_torsion_publ_flag
C29 Fe S1 C7 -143.08(13) . . . . ?
C28 Fe S1 C7 -178.54(16) . . . . ?
S2 Fe S1 C7 61.26(10) . . . . ?
S3 Fe S1 C7 -32.87(10) . . . . ?
C29 Fe S1 C8 -26.21(13) . . . . ?
C28 Fe S1 C8 -61.67(17) . . . . ?
S2 Fe S1 C8 178.14(9) . . . . ?
S3 Fe S1 C8 84.00(10) . . . . ?
C29 Fe S2 C12 -174.94(16) . . . . ?
C28 Fe S2 C12 179.81(12) . . . . ?
S1 Fe S2 C12 -30.81(10) . . . . ?
S3 Fe S2 C12 60.31(10) . . . . ?
C29 Fe S2 C13 -62.79(16) . . . . ?
C28 Fe S2 C13 -68.04(13) . . . . ?
S1 Fe S2 C13 81.35(10) . . . . ?
S3 Fe S2 C13 172.47(10) . . . . ?
C29 Fe S3 C17 -177.41(12) . . . . ?
C28 Fe S3 C17 -137.51(13) . . . . ?
S2 Fe S3 C17 -30.10(10) . . . . ?
S1 Fe S3 C17 63.85(10) . . . . ?
C29 Fe S3 C18 -62.19(13) . . . . ?
C28 Fe S3 C18 -22.30(13) . . . . ?
S2 Fe S3 C18 85.11(10) . . . . ?
S1 Fe S3 C18 179.06(10) . . . . ?
C6 C1 C2 C3 0.6(4) . . . . ?
C1 C2 C3 C4 -1.2(4) . . . . ?
C2 C3 C4 C5 0.9(4) . . . . ?
C3 C4 C5 C6 -0.1(4) . . . . ?
C4 C5 C6 C1 -0.4(4) . . . . ?
C4 C5 C6 B -178.5(2) . . . . ?
C2 C1 C6 C5 0.1(4) . . . . ?
C2 C1 C6 B 178.4(2) . . . . ?
C7 B C6 C5 -5.4(4) . . . . ?
C12 B C6 C5 -125.5(3) . . . . ?
C17 B C6 C5 115.0(3) . . . . ?
C7 B C6 C1 176.6(2) . . . . ?
C12 B C6 C1 56.5(3) . . . . ?
C17 B C6 C1 -63.0(3) . . . . ?
C6 B C7 S1 -159.66(18) . . . . ?
C12 B C7 S1 -43.1(3) . . . . ?
C17 B C7 S1 85.0(2) . . . . ?
C8 S1 C7 B -152.8(2) . . . . ?
Fe S1 C7 B -29.3(2) . . . . ?
C7 S1 C8 C11 63.6(2) . . . . ?
Fe S1 C8 C11 -54.2(2) . . . . ?
C7 S1 C8 C9 -58.5(2) . . . . ?
Fe S1 C8 C9 -176.31(15) . . . . ?
C7 S1 C8 C10 -176.19(18) . . . . ?
Fe S1 C8 C10 65.97(19) . . . . ?
C6 B C12 S2 -155.51(18) . . . . ?
C7 B C12 S2 85.9(3) . . . . ?
C17 B C12 S2 -41.9(3) . . . . ?
C13 S2 C12 B -153.5(2) . . . . ?
Fe S2 C12 B -32.1(2) . . . . ?
C12 S2 C13 C16 64.5(2) . . . . ?
Fe S2 C13 C16 -48.9(2) . . . . ?
C12 S2 C13 C15 -175.32(18) . . . . ?
Fe S2 C13 C15 71.35(18) . . . . ?
C12 S2 C13 C14 -57.7(2) . . . . ?
Fe S2 C13 C14 -171.02(15) . . . . ?
C6 B C17 S3 -160.88(17) . . . . ?
C7 B C17 S3 -42.6(3) . . . . ?
C12 B C17 S3 84.6(2) . . . . ?
C18 S3 C17 B -154.98(19) . . . . ?
Fe S3 C17 B -32.6(2) . . . . ?
C17 S3 C18 C19 -57.8(2) . . . . ?
Fe S3 C18 C19 -173.41(18) . . . . ?
C17 S3 C18 C21 65.6(3) . . . . ?
Fe S3 C18 C21 -50.0(3) . . . . ?
C17 S3 C18 C20 -175.86(19) . . . . ?
Fe S3 C18 C20 68.5(2) . . . . ?
C27 C22 C23 C24 0.5(4) . . . . ?
C22 C23 C24 C25 -0.2(5) . . . . ?
C23 C24 C25 C26 0.7(5) . . . . ?
C24 C25 C26 C27 -1.5(5) . . . . ?
C25 C26 C27 C22 1.8(4) . . . . ?
C25 C26 C27 C28 -175.9(3) . . . . ?
C23 C22 C27 C26 -1.3(4) . . . . ?
C23 C22 C27 C28 176.4(3) . . . . ?
C26 C27 C28 C29 148.4(4) . . . . ?
C22 C27 C28 C29 -29.2(5) . . . . ?
C26 C27 C28 Fe -21.1(5) . . . . ?
C22 C27 C28 Fe 161.3(3) . . . . ?
S2 Fe C28 C29 174.65(15) . . . . ?
S1 Fe C28 C29 57.1(2) . . . . ?
S3 Fe C28 C29 -83.44(17) . . . . ?
C29 Fe C28 C27 173.1(5) . . . . ?
S2 Fe C28 C27 -12.2(4) . . . . ?
S1 Fe C28 C27 -129.8(3) . . . . ?
S3 Fe C28 C27 89.7(4) . . . . ?
C27 C28 C29 C30 3.9(7) . . . . ?
Fe C28 C29 C30 178.0(5) . . . . ?
C27 C28 C29 Fe -174.1(4) . . . . ?
S2 Fe C29 C28 -8.3(2) . . . . ?
S1 Fe C29 C28 -147.32(14) . . . . ?
S3 Fe C29 C28 112.42(16) . . . . ?
C28 Fe C29 C30 -178.0(4) . . . . ?
S2 Fe C29 C30 173.7(3) . . . . ?
S1 Fe C29 C30 34.7(4) . . . . ?
S3 Fe C29 C30 -65.6(3) . . . . ?
C28 C29 C30 C31 -120.5(4) . . . . ?
Fe C29 C30 C31 56.2(4) . . . . ?
C28 C29 C30 C35 58.8(6) . . . . ?
Fe C29 C30 C35 -124.4(3) . . . . ?
C35 C30 C31 C32 -2.3(4) . . . . ?
C29 C30 C31 C32 177.1(3) . . . . ?
C30 C31 C32 C33 0.7(5) . . . . ?
C31 C32 C33 C34 1.4(5) . . . . ?
C32 C33 C34 C35 -2.1(5) . . . . ?
C33 C34 C35 C30 0.6(5) . . . . ?
C31 C30 C35 C34 1.6(4) . . . . ?
C29 C30 C35 C34 -177.7(3) . . . . ?
